data_4324127
loop_
_publ_author_name
'Lei Hou'
'Wen-Juan Shi'
'Yao-Yu Wang'
'Hai-Hua Wang'
'Lin Cui'
'Peng-Xiang Chen'
'Qi-Zhen Shi'

_publ_section_title
;
 Trinuclear-based Copper(I) Pyrazolate Polymers: Effect of Trimer
 \p-Acid...Halide/Pseudohalide Interactions on the Supramolecular
 Structure and Phosphorescence
;
_journal_name_full 'Inorganic Chemistry'
_journal_page_first 261
_journal_page_last 270
_journal_paper_doi 10.1021/ic101901w
_journal_volume 50
_journal_year 2011
_chemical_formula_sum 'C36 H42 Br Cu4 N9'
_chemical_formula_weight 934.86
_chemical_name_systematic
; 
 ? 
;
_space_group_IT_number 12
_symmetry_cell_setting monoclinic
_symmetry_space_group_name_Hall '-C 2y'
_symmetry_space_group_name_H-M 'C 1 2/m 1'
_atom_sites_solution_hydrogens geom
_atom_sites_solution_primary direct
_atom_sites_solution_secondary difmap
_audit_creation_method SHELXL-97
_cell_angle_alpha 90.00
_cell_angle_beta 112.943(4)
_cell_angle_gamma 90.00
_cell_formula_units_Z 4
_cell_length_a 15.060(6)
_cell_length_b 19.446(7)
_cell_length_c 14.059(8)
_cell_measurement_reflns_used 1802
_cell_measurement_temperature 295(2)
_cell_measurement_theta_max 22.98
_cell_measurement_theta_min 2.74
_cell_volume 3792(3)
_computing_structure_refinement 'SHELXL-97 (Sheldrick, 1997)'
_computing_structure_solution 'SHELXS-97 (Sheldrick, 1990)'
_diffrn_ambient_temperature 295(2)
_diffrn_measured_fraction_theta_full 0.988
_diffrn_measured_fraction_theta_max 0.988
_diffrn_radiation_monochromator graphite
_diffrn_radiation_source 'fine-focus sealed tube'
_diffrn_radiation_type MoK\a
_diffrn_radiation_wavelength 0.71073
_diffrn_reflns_av_R_equivalents 0.0725
_diffrn_reflns_av_sigmaI/netI 0.1054
_diffrn_reflns_limit_h_max 18
_diffrn_reflns_limit_h_min -18
_diffrn_reflns_limit_k_max 23
_diffrn_reflns_limit_k_min -23
_diffrn_reflns_limit_l_max 12
_diffrn_reflns_limit_l_min -17
_diffrn_reflns_number 9849
_diffrn_reflns_theta_full 25.98
_diffrn_reflns_theta_max 25.98
_diffrn_reflns_theta_min 1.98
_exptl_absorpt_coefficient_mu 3.306
_exptl_absorpt_correction_T_max 0.7334
_exptl_absorpt_correction_T_min 0.5876
_exptl_absorpt_correction_type multi-scan
_exptl_absorpt_process_details sadabs
_exptl_crystal_colour yellow
_exptl_crystal_density_diffrn 1.638
_exptl_crystal_density_method 'not measured'
_exptl_crystal_description prism
_exptl_crystal_F_000 1888
_exptl_crystal_size_max 0.18
_exptl_crystal_size_mid 0.12
_exptl_crystal_size_min 0.10
_refine_diff_density_max 1.015
_refine_diff_density_min -0.587
_refine_diff_density_rms 0.112
_refine_ls_extinction_method none
_refine_ls_goodness_of_fit_ref 1.049
_refine_ls_hydrogen_treatment constr
_refine_ls_matrix_type full
_refine_ls_number_parameters 254
_refine_ls_number_reflns 3797
_refine_ls_number_restraints 4
_refine_ls_restrained_S_all 1.060
_refine_ls_R_factor_all 0.1177
_refine_ls_R_factor_gt 0.0610
_refine_ls_shift/su_max 0.000
_refine_ls_shift/su_mean 0.000
_refine_ls_structure_factor_coef Fsqd
_refine_ls_weighting_details 'calc w=1/[\s^2^(Fo^2^)+(0.0687P)^2^+6.3624P] where P=(Fo^2^+2Fc^2^)/3'
_refine_ls_weighting_scheme calc
_refine_ls_wR_factor_gt 0.1533
_refine_ls_wR_factor_ref 0.1759
_reflns_number_gt 2110
_reflns_number_total 3797
_reflns_threshold_expression >2sigma(I)
_cod_data_source_file ic101901w_si_002_2.cif
_cod_data_source_block complex_2
_cod_original_cell_volume 3791(3)
_cod_database_code 4324127

loop_
_symmetry_equiv_pos_as_xyz
'x, y, z'
'-x, y, -z'
'x+1/2, y+1/2, z'
'-x+1/2, y+1/2, -z'
'-x, -y, -z'
'x, -y, z'
'-x+1/2, -y+1/2, -z'
'x+1/2, -y+1/2, z'

loop_
_atom_site_label
_atom_site_type_symbol
_atom_site_fract_x
_atom_site_fract_y
_atom_site_fract_z
_atom_site_U_iso_or_equiv
_atom_site_adp_type
_atom_site_occupancy
_atom_site_symmetry_multiplicity
_atom_site_calc_flag
_atom_site_refinement_flags
_atom_site_disorder_assembly
_atom_site_disorder_group
Br1 Br 0.48471(8) 0.0000 0.14089(9) 0.0502(3) Uani 1 2 d S . .
Cu3 Cu 0.39345(10) 0.0000 -0.05095(12) 0.0547(4) Uani 1 2 d S . .
Cu2 Cu 0.31966(9) 0.0000 0.20190(11) 0.0490(4) Uani 1 2 d S . .
Cu1 Cu 0.51460(6) 0.07956(5) 0.32457(8) 0.0552(3) Uani 1 1 d . . .
N1 N 0.4016(4) 0.1297(3) 0.2596(5) 0.0478(16) Uani 1 1 d . . .
N2 N 0.3167(4) 0.0966(3) 0.2070(5) 0.0443(15) Uani 1 1 d . . .
N3 N 0.1598(4) 0.4070(3) 0.0914(5) 0.0521(17) Uani 1 1 d . . .
N4 N 0.6286(4) 0.0354(3) 0.4048(5) 0.0574(19) Uani 1 1 d . . .
N5 N 1.0733(12) 0.0000 0.7083(11) 0.150(8) Uani 1 2 d S . .
C1 C 0.5220(9) 0.2558(7) 0.2322(9) 0.138(5) Uani 1 1 d . . .
H1A H 0.5731 0.2880 0.2650 0.207 Uiso 1 1 calc R . .
H1B H 0.4807 0.2730 0.1656 0.207 Uiso 1 1 calc R . .
H1C H 0.5489 0.2125 0.2242 0.207 Uiso 1 1 calc R . .
C2 C 0.4653(6) 0.2463(4) 0.2969(7) 0.065(2) Uani 1 1 d . . .
H2A H 0.4396 0.2903 0.3065 0.077 Uiso 1 1 calc R . .
H2B H 0.5072 0.2292 0.3643 0.077 Uiso 1 1 calc R . .
C3 C 0.3843(5) 0.1970(4) 0.2482(6) 0.0461(19) Uani 1 1 d . . .
C4 C 0.2871(5) 0.2086(4) 0.1867(5) 0.0399(17) Uani 1 1 d . . .
C5 C 0.2490(5) 0.1435(4) 0.1626(6) 0.0435(18) Uani 1 1 d . . .
C6 C 0.1467(5) 0.1205(5) 0.0987(7) 0.062(2) Uani 1 1 d . . .
H6A H 0.1030 0.1581 0.0943 0.074 Uiso 1 1 calc R . .
H6B H 0.1304 0.0827 0.1339 0.074 Uiso 1 1 calc R . .
C7 C 0.1310(7) 0.0975(6) -0.0109(8) 0.091(3) Uani 1 1 d . . .
H7A H 0.0651 0.0837 -0.0468 0.136 Uiso 1 1 calc R . .
H7B H 0.1728 0.0595 -0.0074 0.136 Uiso 1 1 calc R . .
H7C H 0.1453 0.1350 -0.0471 0.136 Uiso 1 1 calc R . .
C8 C 0.2406(5) 0.2757(4) 0.1547(6) 0.0431(18) Uani 1 1 d . . .
C9 C 0.2586(6) 0.3302(4) 0.2210(7) 0.060(2) Uani 1 1 d . . .
H9 H 0.2987 0.3242 0.2901 0.072 Uiso 1 1 calc R . .
C10 C 0.2194(6) 0.3928(4) 0.1882(7) 0.064(3) Uani 1 1 d . . .
H10 H 0.2349 0.4282 0.2363 0.077 Uiso 1 1 calc R . .
C11 C 0.1383(5) 0.3541(4) 0.0256(6) 0.051(2) Uani 1 1 d . . .
H11 H 0.0964 0.3614 -0.0425 0.061 Uiso 1 1 calc R . .
C12 C 0.1758(5) 0.2884(4) 0.0545(6) 0.050(2) Uani 1 1 d . . .
H12 H 0.1573 0.2528 0.0065 0.059 Uiso 1 1 calc R . .
C13 C 0.7109(9) 0.1610(6) 0.5627(8) 0.101(4) Uani 1 1 d . . .
H13A H 0.7252 0.2093 0.5700 0.151 Uiso 1 1 calc R . .
H13B H 0.7479 0.1380 0.6263 0.151 Uiso 1 1 calc R . .
H13C H 0.6435 0.1541 0.5464 0.151 Uiso 1 1 calc R . .
C14 C 0.7354(6) 0.1333(4) 0.4807(6) 0.061(2) Uani 1 1 d . . .
H14A H 0.8031 0.1421 0.4964 0.074 Uiso 1 1 calc R . .
H14B H 0.6980 0.1569 0.4168 0.074 Uiso 1 1 calc R . .
C15 C 0.7166(5) 0.0565(4) 0.4655(6) 0.050(2) Uani 1 1 d . . .
C16 C 0.7761(8) 0.0000 0.5074(9) 0.065(4) Uani 1 2 d S . .
C17 C 0.8778(8) 0.0000 0.5760(10) 0.082(5) Uani 1 2 d SD . .
C18 C 0.9414(10) -0.0470(7) 0.5599(13) 0.089(8) Uani 0.451(16) 1 d PD . 1
H18A H 0.9198 -0.0784 0.5058 0.106 Uiso 0.451(16) 1 calc PR . 1
C19 C 1.0384(12) -0.0451(7) 0.6280(13) 0.091(8) Uani 0.451(16) 1 d PD . 1
H19A H 1.0810 -0.0760 0.6179 0.109 Uiso 0.451(16) 1 calc PR . 1
C19' C 1.0129(11) 0.0433(8) 0.7227(14) 0.149(10) Uani 0.549(16) 1 d PD . 2
H19B H 1.0359 0.0741 0.7776 0.178 Uiso 0.549(16) 1 calc PR . 2
C18' C 0.9170(12) 0.0445(7) 0.6592(11) 0.142(10) Uani 0.549(16) 1 d PD . 2
H18B H 0.8769 0.0762 0.6722 0.171 Uiso 0.549(16) 1 calc PR . 2

loop_
_atom_site_aniso_label
_atom_site_aniso_U_11
_atom_site_aniso_U_22
_atom_site_aniso_U_33
_atom_site_aniso_U_23
_atom_site_aniso_U_13
_atom_site_aniso_U_12
Br1 0.0513(7) 0.0472(7) 0.0518(7) 0.000 0.0198(5) 0.000
Cu3 0.0542(8) 0.0307(8) 0.0720(10) 0.000 0.0169(7) 0.000
Cu2 0.0460(8) 0.0317(8) 0.0583(9) 0.000 0.0085(7) 0.000
Cu1 0.0434(6) 0.0352(6) 0.0682(7) 0.0033(5) 0.0011(5) 0.0056(4)
N1 0.048(4) 0.026(4) 0.059(4) -0.001(3) 0.010(3) 0.007(3)
N2 0.040(3) 0.031(4) 0.057(4) 0.007(3) 0.013(3) 0.002(3)
N3 0.047(4) 0.047(4) 0.052(4) -0.003(3) 0.008(3) 0.017(3)
N4 0.047(4) 0.043(4) 0.060(4) -0.002(3) -0.003(3) 0.003(3)
N5 0.109(13) 0.17(2) 0.094(12) 0.000 -0.040(10) 0.000
C1 0.115(9) 0.121(10) 0.146(11) -0.001(9) 0.016(8) -0.046(8)
C2 0.049(5) 0.041(5) 0.095(7) -0.005(5) 0.019(5) 0.000(4)
C3 0.051(5) 0.033(4) 0.049(5) -0.004(4) 0.014(4) 0.010(4)
C4 0.046(4) 0.028(4) 0.044(4) -0.002(3) 0.016(4) 0.008(3)
C5 0.041(4) 0.041(5) 0.048(5) 0.008(4) 0.017(4) 0.012(4)
C6 0.044(5) 0.048(6) 0.085(7) 0.009(5) 0.016(5) 0.008(4)
C7 0.063(6) 0.078(8) 0.103(9) -0.018(6) 0.002(6) -0.011(6)
C8 0.044(4) 0.041(5) 0.043(4) 0.007(4) 0.017(4) 0.017(4)
C9 0.074(6) 0.043(5) 0.053(5) 0.000(4) 0.015(4) 0.020(4)
C10 0.082(6) 0.042(5) 0.055(6) -0.011(4) 0.011(5) 0.020(5)
C11 0.052(5) 0.041(5) 0.053(5) 0.003(4) 0.014(4) 0.014(4)
C12 0.056(5) 0.038(5) 0.051(5) 0.010(4) 0.016(4) 0.013(4)
C13 0.152(10) 0.067(7) 0.090(7) -0.006(6) 0.055(7) -0.016(7)
C14 0.069(5) 0.054(5) 0.052(5) -0.011(4) 0.014(4) -0.017(4)
C15 0.045(4) 0.040(5) 0.056(5) -0.009(4) 0.011(4) -0.008(4)
C16 0.048(7) 0.061(9) 0.057(8) 0.000 -0.009(6) 0.000
C17 0.025(6) 0.099(12) 0.095(11) 0.000 -0.005(7) 0.000
C18 0.057(10) 0.063(12) 0.107(17) 0.018(11) -0.009(10) -0.009(9)
C19 0.061(10) 0.066(12) 0.113(17) 0.031(11) -0.002(10) -0.005(9)
C19' 0.081(12) 0.23(2) 0.088(14) -0.055(13) -0.018(10) -0.006(13)
C18' 0.072(11) 0.23(2) 0.079(13) -0.063(13) -0.022(9) -0.015(12)

loop_
_atom_type_symbol
_atom_type_description
_atom_type_scat_dispersion_real
_atom_type_scat_dispersion_imag
_atom_type_scat_source
C C 0.0033 0.0016 'International Tables Vol C Tables 4.2.6.8 and 6.1.1.4'
H H 0.0000 0.0000 'International Tables Vol C Tables 4.2.6.8 and 6.1.1.4'
N N 0.0061 0.0033 'International Tables Vol C Tables 4.2.6.8 and 6.1.1.4'
Cu Cu 0.3201 1.2651 'International Tables Vol C Tables 4.2.6.8 and 6.1.1.4'
Br Br -0.2901 2.4595 'International Tables Vol C Tables 4.2.6.8 and 6.1.1.4'

loop_
_geom_angle_atom_site_label_1
_geom_angle_atom_site_label_2
_geom_angle_atom_site_label_3
_geom_angle
_geom_angle_site_symmetry_1
_geom_angle_site_symmetry_3
_geom_angle_publ_flag
Cu3 Br1 Cu3 70.84(7) . 5_655 ?
Cu3 Br1 Cu1 142.27(4) . . ?
Cu3 Br1 Cu1 122.69(5) 5_655 . ?
Cu3 Br1 Cu1 142.27(4) . 6 ?
Cu3 Br1 Cu1 122.69(5) 5_655 6 ?
Cu1 Br1 Cu1 64.70(6) . 6 ?
N3 Cu3 N3 133.2(4) 4_545 7 ?
N3 Cu3 Br1 107.54(19) 4_545 . ?
N3 Cu3 Br1 107.54(19) 7 . ?
N3 Cu3 Br1 98.3(2) 4_545 5_655 ?
N3 Cu3 Br1 98.3(2) 7 5_655 ?
Br1 Cu3 Br1 109.16(7) . 5_655 ?
N3 Cu3 Cu3 112.48(19) 4_545 5_655 ?
N3 Cu3 Cu3 112.48(19) 7 5_655 ?
Br1 Cu3 Cu3 56.13(5) . 5_655 ?
Br1 Cu3 Cu3 53.03(6) 5_655 5_655 ?
N2 Cu2 N2 174.1(4) 6 . ?
N4 Cu1 N1 172.6(3) . . ?
N4 Cu1 Br1 94.6(2) . . ?
N1 Cu1 Br1 92.73(19) . . ?
C3 N1 N2 107.5(6) . . ?
C3 N1 Cu1 132.2(5) . . ?
N2 N1 Cu1 120.2(4) . . ?
C5 N2 N1 108.4(6) . . ?
C5 N2 Cu2 133.9(5) . . ?
N1 N2 Cu2 117.5(4) . . ?
C10 N3 C11 115.5(7) . . ?
C10 N3 Cu3 121.4(6) . 7 ?
C11 N3 Cu3 123.1(5) . 7 ?
C15 N4 N4 107.9(4) . 6 ?
C15 N4 Cu1 134.5(6) . . ?
N4 N4 Cu1 117.5(2) 6 . ?
C19' N5 C19' 80.0(14) 6 . ?
C19' N5 C19 69.4(12) 6 . ?
C19' N5 C19 118.4(18) . . ?
C19' N5 C19 118.4(18) 6 6 ?
C19' N5 C19 69.4(12) . 6 ?
C19 N5 C19 80.1(13) . 6 ?
C2 C1 H1A 109.5 . . ?
C2 C1 H1B 109.5 . . ?
H1A C1 H1B 109.5 . . ?
C2 C1 H1C 109.5 . . ?
H1A C1 H1C 109.5 . . ?
H1B C1 H1C 109.5 . . ?
C1 C2 C3 111.2(8) . . ?
C1 C2 H2A 109.4 . . ?
C3 C2 H2A 109.4 . . ?
C1 C2 H2B 109.4 . . ?
C3 C2 H2B 109.4 . . ?
H2A C2 H2B 108.0 . . ?
N1 C3 C4 110.0(7) . . ?
N1 C3 C2 119.3(7) . . ?
C4 C3 C2 130.6(7) . . ?
C5 C4 C3 103.8(6) . . ?
C5 C4 C8 129.8(7) . . ?
C3 C4 C8 126.4(7) . . ?
N2 C5 C4 110.3(6) . . ?
N2 C5 C6 119.5(7) . . ?
C4 C5 C6 130.3(7) . . ?
C5 C6 C7 113.8(7) . . ?
C5 C6 H6A 108.8 . . ?
C7 C6 H6A 108.8 . . ?
C5 C6 H6B 108.8 . . ?
C7 C6 H6B 108.8 . . ?
H6A C6 H6B 107.7 . . ?
C6 C7 H7A 109.5 . . ?
C6 C7 H7B 109.5 . . ?
H7A C7 H7B 109.5 . . ?
C6 C7 H7C 109.5 . . ?
H7A C7 H7C 109.5 . . ?
H7B C7 H7C 109.5 . . ?
C9 C8 C12 115.4(7) . . ?
C9 C8 C4 122.5(7) . . ?
C12 C8 C4 122.2(7) . . ?
C10 C9 C8 121.4(8) . . ?
C10 C9 H9 119.3 . . ?
C8 C9 H9 119.3 . . ?
N3 C10 C9 124.4(8) . . ?
N3 C10 H10 117.8 . . ?
C9 C10 H10 117.8 . . ?
N3 C11 C12 122.9(7) . . ?
N3 C11 H11 118.5 . . ?
C12 C11 H11 118.5 . . ?
C8 C12 C11 120.3(8) . . ?
C8 C12 H12 119.9 . . ?
C11 C12 H12 119.9 . . ?
C14 C13 H13A 109.5 . . ?
C14 C13 H13B 109.5 . . ?
H13A C13 H13B 109.5 . . ?
C14 C13 H13C 109.5 . . ?
H13A C13 H13C 109.5 . . ?
H13B C13 H13C 109.5 . . ?
C13 C14 C15 112.8(8) . . ?
C13 C14 H14A 109.0 . . ?
C15 C14 H14A 109.0 . . ?
C13 C14 H14B 109.0 . . ?
C15 C14 H14B 109.0 . . ?
H14A C14 H14B 107.8 . . ?
N4 C15 C16 110.1(7) . . ?
N4 C15 C14 118.5(7) . . ?
C16 C15 C14 131.4(7) . . ?
C15 C16 C15 104.0(9) 6 . ?
C15 C16 C17 128.0(5) 6 . ?
C15 C16 C17 128.0(5) . . ?
C18' C17 C18' 77.2(12) . 6 ?
C18' C17 C18 116.6(13) . . ?
C18' C17 C18 68.7(11) 6 . ?
C18' C17 C18 68.7(11) . 6 ?
C18' C17 C18 116.6(14) 6 6 ?
C18 C17 C18 81.2(13) . 6 ?
C18' C17 C16 123.4(11) . . ?
C18' C17 C16 123.4(11) 6 . ?
C18 C17 C16 120.0(10) . . ?
C18 C17 C16 120.0(10) 6 . ?
C19 C18 C17 118.0(16) . . ?
C19 C18 C18 88.5(7) . 6 ?
C17 C18 C18 49.4(6) . 6 ?
C19 C18 H18A 121.0 . . ?
C17 C18 H18A 121.0 . . ?
C18 C18 H18A 131.0 6 . ?
N5 C19 C18 123.0(18) . . ?
N5 C19 C19 50.0(6) . 6 ?
C18 C19 C19 91.5(7) . 6 ?
N5 C19 H19A 118.5 . . ?
C18 C19 H19A 118.5 . . ?
C19 C19 H19A 130.3 6 . ?
N5 C19' C18' 121.9(19) . . ?
N5 C19' C19' 50.0(7) . 6 ?
C18' C19' C19' 91.0(7) . 6 ?
N5 C19' H19B 119.1 . . ?
C18' C19' H19B 119.1 . . ?
C19' C19' H19B 130.1 6 . ?
C19' C18' C17 122.2(17) . . ?
C19' C18' C18' 89.0(7) . 6 ?
C17 C18' C18' 51.4(6) . 6 ?
C19' C18' H18B 118.9 . . ?
C17 C18' H18B 118.9 . . ?
C18' C18' H18B 131.5 6 . ?

loop_
_geom_bond_atom_site_label_1
_geom_bond_atom_site_label_2
_geom_bond_distance
_geom_bond_site_symmetry_2
_geom_bond_publ_flag
Br1 Cu3 2.505(2) . ?
Br1 Cu3 2.603(2) 5_655 ?
Br1 Cu1 2.8910(19) . ?
Br1 Cu1 2.8910(19) 6 ?
Cu3 N3 1.970(6) 4_545 ?
Cu3 N3 1.970(6) 7 ?
Cu3 Br1 2.603(2) 5_655 ?
Cu3 Cu3 2.961(3) 5_655 ?
Cu2 N2 1.881(6) 6 ?
Cu2 N2 1.881(6) . ?
Cu1 N4 1.856(6) . ?
Cu1 N1 1.862(6) . ?
N1 C3 1.331(9) . ?
N1 N2 1.364(8) . ?
N2 C5 1.329(9) . ?
N3 C10 1.335(10) . ?
N3 C11 1.337(10) . ?
N3 Cu3 1.970(6) 7 ?
N4 C15 1.332(9) . ?
N4 N4 1.377(13) 6 ?
N5 C19' 1.311(10) 6 ?
N5 C19' 1.311(10) . ?
N5 C19 1.363(10) . ?
N5 C19 1.363(10) 6 ?
C1 C2 1.482(9) . ?
C1 H1A 0.9600 . ?
C1 H1B 0.9600 . ?
C1 H1C 0.9600 . ?
C2 C3 1.492(10) . ?
C2 H2A 0.9700 . ?
C2 H2B 0.9700 . ?
C3 C4 1.399(10) . ?
C4 C5 1.377(10) . ?
C4 C8 1.465(10) . ?
C5 C6 1.518(11) . ?
C6 C7 1.531(13) . ?
C6 H6A 0.9700 . ?
C6 H6B 0.9700 . ?
C7 H7A 0.9600 . ?
C7 H7B 0.9600 . ?
C7 H7C 0.9600 . ?
C8 C9 1.367(10) . ?
C8 C12 1.387(10) . ?
C9 C10 1.352(11) . ?
C9 H9 0.9300 . ?
C10 H10 0.9300 . ?
C11 C12 1.392(10) . ?
C11 H11 0.9300 . ?
C12 H12 0.9300 . ?
C13 C14 1.445(13) . ?
C13 H13A 0.9600 . ?
C13 H13B 0.9600 . ?
C13 H13C 0.9600 . ?
C14 C15 1.519(11) . ?
C14 H14A 0.9700 . ?
C14 H14B 0.9700 . ?
C15 C16 1.395(10) . ?
C16 C15 1.395(10) 6 ?
C16 C17 1.457(15) . ?
C17 C18' 1.389(8) . ?
C17 C18' 1.389(8) 6 ?
C17 C18 1.404(8) . ?
C17 C18 1.404(8) 6 ?
C18 C19 1.401(10) . ?
C18 H18A 0.9300 . ?
C19 H19A 0.9300 . ?
C19' C18' 1.371(10) . ?
C19' H19B 0.9300 . ?
C18' H18B 0.9300 . ?
